data_7208704
loop_
_publ_author_name
'Cheng, P.-C.'
'Tseng, F.-S.'
'Yeh, C.-T.'
'Chang, T.-G.'
'Kao, C.-C.'
'Lin, C.-H.'
'Liu, W.-R.'
'Chen, J.-S.'
'Zima, V.'

_publ_section_title
;
 Synthesis, structures, and properties of alkali and alkaline earth
 coordination polymers based on V-shaped ligand
;
_journal_issue 20
_journal_name_full CrystEngComm
_journal_page_first 6812
_journal_paper_doi 10.1039/c2ce25589h
_journal_volume 14
_journal_year 2012
_chemical_formula_moiety 'C14 H12 Mg O7'
_chemical_formula_sum 'C14 H12 Mg O7'
_chemical_formula_weight 316.55
_chemical_name_systematic
;
?
;
_space_group_IT_number 14
_symmetry_cell_setting monoclinic
_symmetry_space_group_name_Hall '-P 2ybc'
_symmetry_space_group_name_H-M 'P 1 21/c 1'
_atom_sites_solution_hydrogens geom
_atom_sites_solution_primary direct
_atom_sites_solution_secondary difmap
_audit_creation_method SHELXL-97
_cell_angle_alpha 90.00
_cell_angle_beta 105.474(3)
_cell_angle_gamma 90.00
_cell_formula_units_Z 4
_cell_length_a 14.0657(8)
_cell_length_b 10.0353(6)
_cell_length_c 10.2031(6)
_cell_measurement_reflns_used 4506
_cell_measurement_temperature 295(2)
_cell_measurement_theta_max 27.3392
_cell_measurement_theta_min 2.5252
_cell_volume 1388.00(14)
_computing_cell_refinement 'SAINT V7.68A (Bruker AXS, 2009)'
_computing_data_collection 'APEX2 (Bruker AXS, 2010)'
_computing_data_reduction 'SAINT V7.68A (Bruker AXS, 2009)'
_computing_molecular_graphics 'SHELXTL (Sheldrick, 2008)'
_computing_publication_material SHELXTL
_computing_structure_refinement 'SHELXL-97 (Sheldrick, 2008)'
_computing_structure_solution 'SHELXS-97 (Sheldrick, 2008)'
_diffrn_ambient_temperature 295(2)
_diffrn_detector_area_resol_mean 8.3333
_diffrn_measured_fraction_theta_full 0.968
_diffrn_measured_fraction_theta_max 0.968
_diffrn_measurement_device_type 'Bruker APEX-II CCD'
_diffrn_measurement_method '\f and \w scans'
_diffrn_radiation_monochromator graphite
_diffrn_radiation_source 'fine-focus sealed tube'
_diffrn_radiation_type MoK\a
_diffrn_radiation_wavelength 0.71073
_diffrn_reflns_av_R_equivalents 0.0941
_diffrn_reflns_av_sigmaI/netI 0.0815
_diffrn_reflns_limit_h_max 18
_diffrn_reflns_limit_h_min -18
_diffrn_reflns_limit_k_max 13
_diffrn_reflns_limit_k_min -13
_diffrn_reflns_limit_l_max 11
_diffrn_reflns_limit_l_min -13
_diffrn_reflns_number 14910
_diffrn_reflns_theta_full 28.40
_diffrn_reflns_theta_max 28.40
_diffrn_reflns_theta_min 1.50
_exptl_absorpt_coefficient_mu 0.162
_exptl_absorpt_correction_T_max 0.9872
_exptl_absorpt_correction_T_min 0.9684
_exptl_absorpt_correction_type multi-scan
_exptl_absorpt_process_details 'Sadabs Version 2008/1'
_exptl_crystal_colour colourless
_exptl_crystal_density_diffrn 1.515
_exptl_crystal_density_method 'not measured'
_exptl_crystal_description lamellar
_exptl_crystal_F_000 656
_exptl_crystal_size_max 0.20
_exptl_crystal_size_mid 0.18
_exptl_crystal_size_min 0.08
_refine_diff_density_max 0.631
_refine_diff_density_min -0.455
_refine_diff_density_rms 0.098
_refine_ls_extinction_method none
_refine_ls_goodness_of_fit_ref 1.093
_refine_ls_hydrogen_treatment constr
_refine_ls_matrix_type full
_refine_ls_number_parameters 199
_refine_ls_number_reflns 3376
_refine_ls_number_restraints 0
_refine_ls_restrained_S_all 1.093
_refine_ls_R_factor_all 0.1185
_refine_ls_R_factor_gt 0.0777
_refine_ls_shift/su_max 0.000
_refine_ls_shift/su_mean 0.000
_refine_ls_structure_factor_coef Fsqd
_refine_ls_weighting_details 'calc w=1/[\s^2^(Fo^2^)+(0.1292P)^2^+0.4412P] where P=(Fo^2^+2Fc^2^)/3'
_refine_ls_weighting_scheme calc
_refine_ls_wR_factor_gt 0.2269
_refine_ls_wR_factor_ref 0.2446
_reflns_number_gt 2109
_reflns_number_total 3376
_reflns_threshold_expression >2sigma(I)
_cod_data_source_file c2ce25589h.txt
_cod_data_source_block 6
_cod_original_sg_symbol_H-M 'P 21/c'
_cod_database_code 7208704

loop_
_symmetry_equiv_pos_as_xyz
'x, y, z'
'-x, y+1/2, -z+1/2'
'-x, -y, -z'
'x, -y-1/2, z-1/2'

loop_
_atom_site_label
_atom_site_type_symbol
_atom_site_fract_x
_atom_site_fract_y
_atom_site_fract_z
_atom_site_U_iso_or_equiv
_atom_site_adp_type
_atom_site_occupancy
_atom_site_symmetry_multiplicity
_atom_site_calc_flag
_atom_site_refinement_flags
Mg1 Mg 0.52016(9) 0.18579(11) 0.17187(13) 0.0224(3) Uani 1 1 d .
O1 O 0.38157(19) 0.1515(3) 0.0202(3) 0.0300(6) Uani 1 1 d .
O1W O 0.5893(2) 0.0108(3) 0.1760(3) 0.0347(7) Uani 1 1 d .
H1WA H 0.5631 -0.0471 0.2162 0.052 Uiso 1 1 d R
H1WB H 0.5850 -0.0144 0.0951 0.052 Uiso 1 1 d R
O2 O 0.41498(19) 0.3408(3) 0.1249(3) 0.0309(7) Uani 1 1 d .
O2W O 0.4529(2) 0.1028(3) 0.3161(3) 0.0375(7) Uani 1 1 d .
H2WA H 0.4581 0.0184 0.3157 0.056 Uiso 1 1 d R
H2WB H 0.4815 0.1329 0.3946 0.056 Uiso 1 1 d R
O3 O 0.0038(2) 0.5021(3) -0.2671(4) 0.0523(10) Uani 1 1 d .
O4 O -0.41974(19) 0.2416(3) -0.4776(3) 0.0322(7) Uani 1 1 d .
O5 O -0.3859(2) 0.2846(3) -0.6746(3) 0.0328(7) Uani 1 1 d .
C1 C 0.3553(3) 0.2680(4) 0.0400(4) 0.0237(8) Uani 1 1 d .
C2 C 0.2589(3) 0.3235(4) -0.0382(4) 0.0280(8) Uani 1 1 d .
C3 C 0.2266(3) 0.4449(4) -0.0023(5) 0.0398(10) Uani 1 1 d .
H3A H 0.2647 0.4901 0.0731 0.048 Uiso 1 1 calc R
C4 C 0.1389(3) 0.5001(4) -0.0763(5) 0.0415(11) Uani 1 1 d .
H4A H 0.1173 0.5810 -0.0503 0.050 Uiso 1 1 calc R
C5 C 0.0834(3) 0.4333(4) -0.1899(5) 0.0369(10) Uani 1 1 d .
C6 C 0.1127(3) 0.3107(4) -0.2271(5) 0.0416(11) Uani 1 1 d .
H6A H 0.0743 0.2655 -0.3024 0.050 Uiso 1 1 calc R
C7 C 0.2006(3) 0.2566(4) -0.1500(5) 0.0352(10) Uani 1 1 d .
H7A H 0.2208 0.1739 -0.1737 0.042 Uiso 1 1 calc R
C8 C -0.0820(3) 0.4370(4) -0.3370(5) 0.0354(10) Uani 1 1 d .
C9 C -0.1284(3) 0.3479(5) -0.2712(5) 0.0419(11) Uani 1 1 d .
H9A H -0.0984 0.3206 -0.1827 0.050 Uiso 1 1 calc R
C10 C -0.2197(3) 0.3005(4) -0.3392(5) 0.0359(10) Uani 1 1 d .
H10A H -0.2528 0.2432 -0.2947 0.043 Uiso 1 1 calc R
C11 C -0.2637(3) 0.3364(4) -0.4729(4) 0.0255(8) Uani 1 1 d .
C12 C -0.2141(3) 0.4234(4) -0.5379(4) 0.0316(9) Uani 1 1 d .
H12A H -0.2420 0.4473 -0.6280 0.038 Uiso 1 1 calc R
C13 C -0.1233(3) 0.4744(4) -0.4683(5) 0.0387(10) Uani 1 1 d .
H13A H -0.0906 0.5339 -0.5109 0.046 Uiso 1 1 calc R
C14 C -0.3638(3) 0.2844(4) -0.5467(4) 0.0239(8) Uani 1 1 d .

loop_
_atom_site_aniso_label
_atom_site_aniso_U_11
_atom_site_aniso_U_22
_atom_site_aniso_U_33
_atom_site_aniso_U_23
_atom_site_aniso_U_13
_atom_site_aniso_U_12
Mg1 0.0233(6) 0.0242(6) 0.0185(7) -0.0012(5) 0.0038(5) 0.0016(5)
O1 0.0294(14) 0.0298(13) 0.0284(16) -0.0064(11) 0.0035(12) 0.0020(11)
O1W 0.0534(18) 0.0273(13) 0.0270(16) 0.0032(11) 0.0170(14) 0.0081(12)
O2 0.0282(14) 0.0305(13) 0.0293(16) -0.0104(11) -0.0005(12) 0.0025(11)
O2W 0.0428(17) 0.0434(16) 0.0277(17) -0.0024(12) 0.0121(13) -0.0038(13)
O3 0.0295(16) 0.0354(16) 0.072(3) 0.0026(15) -0.0221(15) -0.0020(12)
O4 0.0270(14) 0.0436(16) 0.0269(16) -0.0073(12) 0.0089(12) -0.0044(11)
O5 0.0319(15) 0.0476(16) 0.0175(15) -0.0066(12) 0.0042(12) -0.0058(12)
C1 0.0234(18) 0.0278(18) 0.019(2) -0.0020(14) 0.0043(15) -0.0012(14)
C2 0.0250(18) 0.0277(18) 0.029(2) 0.0019(15) 0.0034(16) 0.0006(14)
C3 0.033(2) 0.040(2) 0.038(3) -0.0103(19) -0.0058(19) 0.0066(18)
C4 0.033(2) 0.037(2) 0.047(3) -0.0062(19) -0.003(2) 0.0092(17)
C5 0.026(2) 0.032(2) 0.046(3) 0.0065(18) -0.0020(18) -0.0007(16)
C6 0.033(2) 0.038(2) 0.043(3) -0.0065(19) -0.009(2) -0.0028(17)
C7 0.030(2) 0.0291(19) 0.040(3) -0.0039(17) -0.0028(18) 0.0013(16)
C8 0.0223(19) 0.032(2) 0.044(3) -0.0014(18) -0.0036(18) 0.0022(15)
C9 0.035(2) 0.052(3) 0.032(3) -0.002(2) -0.0033(19) 0.0022(19)
C10 0.027(2) 0.048(2) 0.031(2) 0.0007(18) 0.0053(18) -0.0003(17)
C11 0.0206(17) 0.0325(19) 0.023(2) -0.0064(15) 0.0044(15) 0.0021(14)
C12 0.0279(19) 0.042(2) 0.023(2) -0.0005(16) 0.0029(16) 0.0025(16)
C13 0.029(2) 0.039(2) 0.046(3) -0.0003(19) 0.0070(19) -0.0059(17)
C14 0.0210(17) 0.0304(18) 0.019(2) -0.0070(14) 0.0035(14) 0.0031(14)

loop_
_atom_type_symbol
_atom_type_description
_atom_type_scat_dispersion_real
_atom_type_scat_dispersion_imag
_atom_type_scat_source
C C 0.0033 0.0016 'International Tables Vol C Tables 4.2.6.8 and 6.1.1.4'
H H 0.0000 0.0000 'International Tables Vol C Tables 4.2.6.8 and 6.1.1.4'
O O 0.0106 0.0060 'International Tables Vol C Tables 4.2.6.8 and 6.1.1.4'
Mg Mg 0.0486 0.0363 'International Tables Vol C Tables 4.2.6.8 and 6.1.1.4'

loop_
_geom_angle_atom_site_label_1
_geom_angle_atom_site_label_2
_geom_angle_atom_site_label_3
_geom_angle
_geom_angle_site_symmetry_1
_geom_angle_site_symmetry_3
O1W Mg1 O5 101.58(13) . 1_656
O1W Mg1 O4 91.88(12) . 4_666
O5 Mg1 O4 95.05(12) 1_656 4_666
O1W Mg1 O2 163.26(13) . .
O5 Mg1 O2 95.06(12) 1_656 .
O4 Mg1 O2 88.44(12) 4_666 .
O1W Mg1 O2W 86.84(12) . .
O5 Mg1 O2W 88.57(12) 1_656 .
O4 Mg1 O2W 176.34(13) 4_666 .
O2 Mg1 O2W 91.80(12) . .
O1W Mg1 O1 102.41(12) . .
O5 Mg1 O1 155.35(12) 1_656 .
O4 Mg1 O1 89.78(12) 4_666 .
O2 Mg1 O1 60.85(10) . .
O2W Mg1 O1 87.15(12) . .
O1W Mg1 C1 132.75(13) . .
O5 Mg1 C1 125.35(13) 1_656 .
O4 Mg1 C1 89.41(12) 4_666 .
O2 Mg1 C1 30.52(11) . .
O2W Mg1 C1 88.94(12) . .
O1 Mg1 C1 30.34(10) . .
C1 O1 Mg1 89.2(2) . .
Mg1 O1W H1WA 109.8 . .
Mg1 O1W H1WB 109.4 . .
H1WA O1W H1WB 109.8 . .
C1 O2 Mg1 91.6(2) . .
Mg1 O2W H2WA 109.5 . .
Mg1 O2W H2WB 109.2 . .
H2WA O2W H2WB 109.8 . .
C5 O3 C8 121.5(3) . .
C14 O4 Mg1 137.0(2) . 4_465
C14 O5 Mg1 137.2(3) . 1_454
O1 C1 O2 118.4(3) . .
O1 C1 C2 121.8(3) . .
O2 C1 C2 119.7(3) . .
O1 C1 Mg1 60.51(19) . .
O2 C1 Mg1 57.92(18) . .
C2 C1 Mg1 177.3(3) . .
C3 C2 C7 118.7(4) . .
C3 C2 C1 120.3(4) . .
C7 C2 C1 121.0(3) . .
C4 C3 C2 121.1(4) . .
C4 C3 H3A 119.4 . .
C2 C3 H3A 119.4 . .
C3 C4 C5 119.1(4) . .
C3 C4 H4A 120.5 . .
C5 C4 H4A 120.5 . .
O3 C5 C6 123.2(4) . .
O3 C5 C4 115.4(4) . .
C6 C5 C4 121.2(4) . .
C5 C6 C7 118.6(4) . .
C5 C6 H6A 120.7 . .
C7 C6 H6A 120.7 . .
C6 C7 C2 121.3(4) . .
C6 C7 H7A 119.4 . .
C2 C7 H7A 119.4 . .
C13 C8 C9 121.5(4) . .
C13 C8 O3 117.3(4) . .
C9 C8 O3 120.8(4) . .
C10 C9 C8 118.6(4) . .
C10 C9 H9A 120.7 . .
C8 C9 H9A 120.7 . .
C9 C10 C11 121.3(4) . .
C9 C10 H10A 119.4 . .
C11 C10 H10A 119.4 . .
C10 C11 C12 118.9(4) . .
C10 C11 C14 121.0(4) . .
C12 C11 C14 120.1(4) . .
C13 C12 C11 120.0(4) . .
C13 C12 H12A 120.0 . .
C11 C12 H12A 120.0 . .
C8 C13 C12 119.7(4) . .
C8 C13 H13A 120.1 . .
C12 C13 H13A 120.1 . .
O5 C14 O4 124.1(3) . .
O5 C14 C11 117.3(3) . .
O4 C14 C11 118.6(3) . .

loop_
_geom_bond_atom_site_label_1
_geom_bond_atom_site_label_2
_geom_bond_distance
_geom_bond_site_symmetry_2
Mg1 O1W 2.002(3) .
Mg1 O5 2.019(3) 1_656
Mg1 O4 2.064(3) 4_666
Mg1 O2 2.112(3) .
Mg1 O2W 2.120(3) .
Mg1 O1 2.169(3) .
Mg1 C1 2.491(4) .
O1 C1 1.259(4) .
O1W H1WA 0.8500 .
O1W H1WB 0.8500 .
O2 C1 1.265(4) .
O2W H2WA 0.8500 .
O2W H2WB 0.8500 .
O3 C5 1.371(5) .
O3 C8 1.390(5) .
O4 C14 1.263(4) .
O4 Mg1 2.064(3) 4_465
O5 C14 1.259(5) .
O5 Mg1 2.019(3) 1_454
C1 C2 1.486(5) .
C2 C3 1.384(5) .
C2 C7 1.388(6) .
C3 C4 1.379(6) .
C3 H3A 0.9300 .
C4 C5 1.385(6) .
C4 H4A 0.9300 .
C5 C6 1.383(6) .
C6 C7 1.386(6) .
C6 H6A 0.9300 .
C7 H7A 0.9300 .
C8 C13 1.363(6) .
C8 C9 1.382(6) .
C9 C10 1.371(6) .
C9 H9A 0.9300 .
C10 C11 1.387(6) .
C10 H10A 0.9300 .
C11 C12 1.391(5) .
C11 C14 1.502(5) .
C12 C13 1.383(6) .
C12 H12A 0.9300 .
C13 H13A 0.9300 .
